data_4065020
loop_
_publ_author_name
'Karnezis, Asimo'
'O&#x2019;Hair, Richard A. J.'
'White, Jonathan M.'

_publ_section_title
;
 Solution and Gas-Phase Investigations of Trimethylsilylpropyl-Substituted
 Pyridinium Ions. Manifestation of the Silicon \d Effect
;
_journal_issue 21
_journal_name_full Organometallics
_journal_page_first 5665
_journal_paper_doi 10.1021/om200510a
_journal_volume 30
_journal_year 2011
_chemical_formula_sum 'C17 H22 N4 O7 Si'
_chemical_formula_weight 422.48
_chemical_name_systematic
;
 ?
;
_space_group_IT_number 2
_symmetry_cell_setting triclinic
_symmetry_space_group_name_Hall '-P 1'
_symmetry_space_group_name_H-M 'P -1'
_atom_sites_solution_hydrogens geom
_atom_sites_solution_primary direct
_atom_sites_solution_secondary difmap
_audit_creation_method SHELXL-97
_cell_angle_alpha 90.444(9)
_cell_angle_beta 98.291(11)
_cell_angle_gamma 94.511(10)
_cell_formula_units_Z 2
_cell_length_a 6.7542(10)
_cell_length_b 11.2277(12)
_cell_length_c 13.9266(16)
_cell_measurement_reflns_used 1534
_cell_measurement_temperature 130.0
_cell_measurement_theta_max 73.8809
_cell_measurement_theta_min 3.2048
_cell_volume 1041.6(2)
_computing_cell_refinement
;
CrysAlisPro, Agilent Technologies,
Version 1.171.34.49 (release 20-01-2011 CrysAlis171 .NET)
(compiled Jan 20 2011,15:58:25)
;
_computing_data_collection
;
CrysAlisPro, Agilent Technologies,
Version 1.171.34.49 (release 20-01-2011 CrysAlis171 .NET)
(compiled Jan 20 2011,15:58:25)
;
_computing_data_reduction
;
CrysAlisPro, Agilent Technologies,
Version 1.171.34.49 (release 20-01-2011 CrysAlis171 .NET)
(compiled Jan 20 2011,15:58:25)
;
_computing_structure_refinement 'SHELXL-97 (Sheldrick, 1997)'
_diffrn_ambient_temperature 130.0
_diffrn_measured_fraction_theta_full 0.998
_diffrn_measured_fraction_theta_max 0.998
_diffrn_measurement_device_type 'SuperNova, Dual, Cu at zero, Atlas'
_diffrn_measurement_method '\w scans'
_diffrn_radiation_monochromator mirror
_diffrn_radiation_source 'SuperNova (Cu) X-ray Source'
_diffrn_radiation_type 'Cu K\a'
_diffrn_radiation_wavelength 1.5418
_diffrn_reflns_av_R_equivalents 0.0558
_diffrn_reflns_av_sigmaI/netI 0.0862
_diffrn_reflns_limit_h_max 8
_diffrn_reflns_limit_h_min -8
_diffrn_reflns_limit_k_max 13
_diffrn_reflns_limit_k_min -13
_diffrn_reflns_limit_l_max 16
_diffrn_reflns_limit_l_min -15
_diffrn_reflns_number 6822
_diffrn_reflns_theta_full 67.48
_diffrn_reflns_theta_max 67.48
_diffrn_reflns_theta_min 3.21
_exptl_absorpt_coefficient_mu 1.408
_exptl_absorpt_correction_T_max 0.919
_exptl_absorpt_correction_T_min 0.772
_exptl_absorpt_correction_type gaussian
_exptl_absorpt_process_details
;
CrysAlisPro, Agilent Technologies,
Version 1.171.34.49 (release 20-01-2011 CrysAlis171 .NET)
(compiled Jan 20 2011,15:58:25)
Numerical absorption correction based on gaussian integration over
            a multifaceted crystal model
;
_exptl_crystal_colour yellow
_exptl_crystal_density_diffrn 1.347
_exptl_crystal_density_method 'not measured'
_exptl_crystal_description block
_exptl_crystal_F_000 444
_exptl_crystal_size_max 0.2246
_exptl_crystal_size_mid 0.1213
_exptl_crystal_size_min 0.0653
_refine_diff_density_max 0.906
_refine_diff_density_min -0.287
_refine_diff_density_rms 0.082
_refine_ls_extinction_method none
_refine_ls_goodness_of_fit_ref 1.067
_refine_ls_hydrogen_treatment constr
_refine_ls_matrix_type full
_refine_ls_number_parameters 262
_refine_ls_number_reflns 3757
_refine_ls_number_restraints 0
_refine_ls_restrained_S_all 1.067
_refine_ls_R_factor_all 0.0995
_refine_ls_R_factor_gt 0.0742
_refine_ls_shift/su_max 0.001
_refine_ls_shift/su_mean 0.000
_refine_ls_structure_factor_coef Fsqd
_refine_ls_weighting_details 'calc w=1/[\s^2^(Fo^2^)+(0.1014P)^2^+0.0225P] where P=(Fo^2^+2Fc^2^)/3'
_refine_ls_weighting_scheme calc
_refine_ls_wR_factor_gt 0.1901
_refine_ls_wR_factor_ref 0.2148
_reflns_number_gt 2699
_reflns_number_total 3757
_reflns_threshold_expression >2sigma(I)
_cod_data_source_file om200510a_si_002.cif
_cod_data_source_block jmwak100
_cod_database_code 4065020

loop_
_symmetry_equiv_pos_as_xyz
'x, y, z'
'-x, -y, -z'

loop_
_atom_site_label
_atom_site_type_symbol
_atom_site_fract_x
_atom_site_fract_y
_atom_site_fract_z
_atom_site_U_iso_or_equiv
_atom_site_adp_type
_atom_site_occupancy
_atom_site_symmetry_multiplicity
_atom_site_calc_flag
_atom_site_refinement_flags
Si1 Si 1.14508(15) 0.24863(9) 1.09403(6) 0.0411(3) Uani 1 1 d .
O7 O 1.1064(6) 0.1242(2) 0.5418(2) 0.0663(9) Uani 1 1 d .
N3 N 1.3231(4) 0.6283(2) 0.4599(2) 0.0370(6) Uani 1 1 d .
O5 O 1.3163(4) 0.6069(2) 0.37272(17) 0.0438(6) Uani 1 1 d .
O1 O 1.1073(4) 0.2631(2) 0.70003(17) 0.0436(6) Uani 1 1 d .
O4 O 1.3718(5) 0.7290(2) 0.4968(2) 0.0500(7) Uani 1 1 d .
O3 O 1.2429(5) 0.5911(3) 0.8102(2) 0.0556(7) Uani 1 1 d .
O2 O 1.3206(5) 0.4102(3) 0.84050(18) 0.0520(7) Uani 1 1 d .
N4 N 1.0948(5) 0.2142(3) 0.4937(2) 0.0428(7) Uani 1 1 d .
N1 N 0.7659(5) 0.1230(2) 0.69583(18) 0.0357(6) Uani 1 1 d .
H1 H 0.8809 0.1614 0.6950 0.043 Uiso 1 1 calc R
O6 O 1.0353(5) 0.2119(2) 0.4068(2) 0.0592(8) Uani 1 1 d .
N2 N 1.2691(5) 0.4890(3) 0.7851(2) 0.0397(7) Uani 1 1 d .
C15 C 1.2729(5) 0.5326(3) 0.5226(2) 0.0309(6) Uani 1 1 d .
C6 C 0.7381(6) 0.2553(3) 0.8317(2) 0.0398(8) Uani 1 1 d .
H6A H 0.6303 0.2905 0.8581 0.048 Uiso 1 1 calc R
H6B H 0.8084 0.3172 0.7984 0.048 Uiso 1 1 calc R
C17 C 1.1600(5) 0.3294(3) 0.5407(2) 0.0339(7) Uani 1 1 d .
C5 C 0.7092(7) 0.0314(3) 0.6317(2) 0.0433(9) Uani 1 1 d .
H5 H 0.7937 0.0109 0.5881 0.052 Uiso 1 1 calc R
C16 C 1.2077(5) 0.4204(3) 0.4825(2) 0.0306(6) Uani 1 1 d .
H16 H 1.1967 0.4075 0.4158 0.037 Uiso 1 1 calc R
C14 C 1.2862(5) 0.5550(3) 0.6216(2) 0.0329(7) Uani 1 1 d .
H14 H 1.3254 0.6312 0.6475 0.039 Uiso 1 1 calc R
C12 C 1.1669(5) 0.3423(3) 0.6460(2) 0.0337(7) Uani 1 1 d .
C1 C 0.6515(5) 0.1573(3) 0.7609(2) 0.0378(7) Uani 1 1 d .
C10 C 1.0005(7) 0.1336(4) 1.1581(3) 0.0527(10) Uani 1 1 d .
H10A H 0.9488 0.0688 1.1140 0.079 Uiso 1 1 calc R
H10B H 0.8911 0.1689 1.1815 0.079 Uiso 1 1 calc R
H10C H 1.0873 0.1041 1.2119 0.079 Uiso 1 1 calc R
C13 C 1.2407(5) 0.4626(3) 0.6804(2) 0.0345(7) Uani 1 1 d .
C8 C 0.9731(6) 0.3054(3) 0.9897(2) 0.0391(7) Uani 1 1 d .
H8A H 0.8645 0.3416 1.0145 0.047 Uiso 1 1 calc R
H8B H 1.0468 0.3671 0.9577 0.047 Uiso 1 1 calc R
C11 C 1.2453(7) 0.3742(4) 1.1797(3) 0.0616(11) Uani 1 1 d .
H11A H 1.1361 0.4088 1.2037 0.092 Uiso 1 1 calc R
H11B H 1.3182 0.4338 1.1466 0.092 Uiso 1 1 calc R
H11C H 1.3334 0.3449 1.2330 0.092 Uiso 1 1 calc R
C4 C 0.5268(7) -0.0312(3) 0.6312(3) 0.0535(11) Uani 1 1 d .
H4 H 0.4879 -0.0962 0.5891 0.064 Uiso 1 1 calc R
C2 C 0.4651(7) 0.0972(4) 0.7611(3) 0.0528(10) Uani 1 1 d .
H2 H 0.3829 0.1189 0.8054 0.063 Uiso 1 1 calc R
C7 C 0.8843(6) 0.2080(3) 0.9152(2) 0.0372(7) Uani 1 1 d .
H7A H 0.8141 0.1450 0.9474 0.045 Uiso 1 1 calc R
H7B H 0.9925 0.1737 0.8885 0.045 Uiso 1 1 calc R
C9 C 1.3602(8) 0.1807(5) 1.0475(4) 0.0661(12) Uani 1 1 d .
H9A H 1.3089 0.1157 1.0034 0.099 Uiso 1 1 calc R
H9B H 1.4479 0.1515 1.1011 0.099 Uiso 1 1 calc R
H9C H 1.4333 0.2402 1.0144 0.099 Uiso 1 1 calc R
C3 C 0.4011(7) 0.0041(4) 0.6947(3) 0.0588(11) Uani 1 1 d .
H3 H 0.2737 -0.0346 0.6928 0.071 Uiso 1 1 calc R

loop_
_atom_site_aniso_label
_atom_site_aniso_U_11
_atom_site_aniso_U_22
_atom_site_aniso_U_33
_atom_site_aniso_U_23
_atom_site_aniso_U_13
_atom_site_aniso_U_12
Si1 0.0464(6) 0.0435(6) 0.0311(5) -0.0064(4) -0.0005(4) 0.0002(4)
O7 0.111(3) 0.0294(13) 0.0591(17) -0.0011(12) 0.0186(17) -0.0014(15)
N3 0.0392(15) 0.0319(14) 0.0399(15) 0.0004(11) 0.0049(11) 0.0040(11)
O5 0.0524(15) 0.0415(13) 0.0354(13) 0.0042(10) 0.0003(10) 0.0004(11)
O1 0.0558(15) 0.0384(13) 0.0364(12) 0.0018(10) 0.0098(11) -0.0025(11)
O4 0.0698(18) 0.0280(12) 0.0511(15) -0.0025(10) 0.0087(13) -0.0027(12)
O3 0.0680(19) 0.0541(16) 0.0455(15) -0.0189(12) 0.0096(13) 0.0083(14)
O2 0.0572(16) 0.0639(17) 0.0319(12) 0.0028(12) -0.0005(11) -0.0015(13)
N4 0.0559(19) 0.0308(15) 0.0413(16) -0.0035(12) 0.0090(13) -0.0008(13)
N1 0.0499(16) 0.0274(13) 0.0271(13) -0.0002(10) -0.0013(11) -0.0014(11)
O6 0.089(2) 0.0424(14) 0.0414(15) -0.0128(11) 0.0005(14) -0.0067(14)
N2 0.0407(15) 0.0468(17) 0.0314(14) -0.0075(12) 0.0051(11) 0.0018(13)
C15 0.0313(15) 0.0281(15) 0.0321(15) 0.0008(11) 0.0016(11) 0.0015(12)
C6 0.052(2) 0.0399(18) 0.0274(15) -0.0040(13) 0.0038(14) 0.0097(15)
C17 0.0378(17) 0.0277(15) 0.0351(16) -0.0055(12) 0.0023(12) 0.0027(12)
C5 0.070(2) 0.0298(16) 0.0278(15) -0.0034(12) 0.0001(15) 0.0037(16)
C16 0.0291(15) 0.0332(16) 0.0296(14) -0.0026(11) 0.0042(11) 0.0035(12)
C14 0.0303(15) 0.0301(15) 0.0355(16) -0.0056(12) -0.0019(12) -0.0017(12)
C12 0.0351(16) 0.0338(16) 0.0326(16) -0.0025(12) 0.0066(12) 0.0024(13)
C1 0.0457(19) 0.0388(17) 0.0271(15) 0.0023(12) -0.0026(13) 0.0068(14)
C10 0.072(3) 0.046(2) 0.0386(19) 0.0060(15) 0.0022(17) 0.0072(19)
C13 0.0303(15) 0.0414(17) 0.0298(15) -0.0079(12) -0.0020(12) 0.0027(13)
C8 0.051(2) 0.0336(16) 0.0321(16) -0.0009(13) 0.0055(14) 0.0026(15)
C11 0.047(2) 0.073(3) 0.060(2) -0.023(2) -0.0055(18) -0.001(2)
C4 0.072(3) 0.040(2) 0.041(2) 0.0004(15) -0.0100(18) -0.0092(19)
C2 0.052(2) 0.069(3) 0.0355(18) 0.0054(17) -0.0003(16) 0.0019(19)
C7 0.0480(19) 0.0342(16) 0.0278(15) -0.0008(12) 0.0008(13) 0.0023(14)
C9 0.063(3) 0.079(3) 0.058(3) -0.008(2) 0.008(2) 0.016(2)
C3 0.059(3) 0.061(3) 0.048(2) 0.0068(18) -0.0082(18) -0.019(2)

loop_
_atom_type_symbol
_atom_type_description
_atom_type_scat_dispersion_real
_atom_type_scat_dispersion_imag
_atom_type_scat_source
C C 0.0181 0.0091 'International Tables Vol C Tables 4.2.6.8 and 6.1.1.4'
H H 0.0000 0.0000 'International Tables Vol C Tables 4.2.6.8 and 6.1.1.4'
O O 0.0492 0.0322 'International Tables Vol C Tables 4.2.6.8 and 6.1.1.4'
N N 0.0311 0.0180 'International Tables Vol C Tables 4.2.6.8 and 6.1.1.4'
Si Si 0.2541 0.3302 'International Tables Vol C Tables 4.2.6.8 and 6.1.1.4'

loop_
_geom_angle_atom_site_label_1
_geom_angle_atom_site_label_2
_geom_angle_atom_site_label_3
_geom_angle
C11 Si1 C10 109.4(2)
C11 Si1 C8 109.68(19)
C10 Si1 C8 108.83(18)
C11 Si1 C9 109.3(2)
C10 Si1 C9 110.0(2)
C8 Si1 C9 109.60(19)
O5 N3 O4 122.9(3)
O5 N3 C15 119.0(3)
O4 N3 C15 118.1(3)
O6 N4 O7 122.8(3)
O6 N4 C17 118.1(3)
O7 N4 C17 119.0(3)
C1 N1 C5 123.4(3)
O2 N2 O3 124.7(3)
O2 N2 C13 118.4(3)
O3 N2 C13 116.9(3)
C16 C15 C14 121.3(3)
C16 C15 N3 119.3(3)
C14 C15 N3 119.4(3)
C1 C6 C7 111.2(3)
C16 C17 N4 116.7(3)
C16 C17 C12 123.8(3)
N4 C17 C12 119.4(3)
N1 C5 C4 119.6(4)
C17 C16 C15 119.8(3)
C13 C14 C15 118.7(3)
O1 C12 C13 123.2(3)
O1 C12 C17 125.1(3)
C13 C12 C17 111.6(3)
N1 C1 C2 118.4(3)
N1 C1 C6 117.7(3)
C2 C1 C6 123.8(4)
C14 C13 C12 124.6(3)
C14 C13 N2 116.6(3)
C12 C13 N2 118.7(3)
C7 C8 Si1 113.3(2)
C5 C4 C3 118.8(4)
C1 C2 C3 119.5(4)
C8 C7 C6 112.6(3)
C4 C3 C2 120.2(4)

loop_
_geom_bond_atom_site_label_1
_geom_bond_atom_site_label_2
_geom_bond_distance
Si1 C11 1.860(4)
Si1 C10 1.868(4)
Si1 C8 1.874(3)
Si1 C9 1.884(5)
O7 N4 1.218(4)
N3 O5 1.230(4)
N3 O4 1.239(4)
N3 C15 1.440(4)
O1 C12 1.249(4)
O3 N2 1.229(4)
O2 N2 1.217(4)
N4 O6 1.217(4)
N4 C17 1.453(4)
N1 C1 1.345(5)
N1 C5 1.353(4)
N2 C13 1.468(4)
C15 C16 1.387(4)
C15 C14 1.389(5)
C6 C1 1.497(5)
C6 C7 1.539(4)
C17 C16 1.357(5)
C17 C12 1.466(5)
C5 C4 1.368(6)
C14 C13 1.369(5)
C12 C13 1.455(5)
C1 C2 1.381(6)
C8 C7 1.527(4)
C4 C3 1.387(7)
C2 C3 1.391(6)

loop_
_geom_torsion_atom_site_label_1
_geom_torsion_atom_site_label_2
_geom_torsion_atom_site_label_3
_geom_torsion_atom_site_label_4
_geom_torsion
O5 N3 C15 C16 -3.5(5)
O4 N3 C15 C16 176.6(3)
O5 N3 C15 C14 178.0(3)
O4 N3 C15 C14 -1.9(5)
O6 N4 C17 C16 -19.4(5)
O7 N4 C17 C16 158.8(4)
O6 N4 C17 C12 159.4(3)
O7 N4 C17 C12 -22.4(5)
C1 N1 C5 C4 0.1(5)
N4 C17 C16 C15 -179.4(3)
C12 C17 C16 C15 1.9(5)
C14 C15 C16 C17 -1.5(5)
N3 C15 C16 C17 180.0(3)
C16 C15 C14 C13 2.4(5)
N3 C15 C14 C13 -179.1(3)
C16 C17 C12 O1 173.4(3)
N4 C17 C12 O1 -5.3(5)
C16 C17 C12 C13 -2.9(5)
N4 C17 C12 C13 178.5(3)
C5 N1 C1 C2 -1.2(5)
C5 N1 C1 C6 176.2(3)
C7 C6 C1 N1 -79.0(4)
C7 C6 C1 C2 98.2(4)
C15 C14 C13 C12 -3.8(5)
C15 C14 C13 N2 176.3(3)
O1 C12 C13 C14 -172.5(3)
C17 C12 C13 C14 3.8(5)
O1 C12 C13 N2 7.5(5)
C17 C12 C13 N2 -176.2(3)
O2 N2 C13 C14 -147.0(3)
O3 N2 C13 C14 31.5(5)
O2 N2 C13 C12 33.1(5)
O3 N2 C13 C12 -148.4(3)
C11 Si1 C8 C7 179.7(3)
C10 Si1 C8 C7 -60.6(3)
C9 Si1 C8 C7 59.7(3)
N1 C5 C4 C3 2.3(5)
N1 C1 C2 C3 -0.2(5)
C6 C1 C2 C3 -177.4(3)
Si1 C8 C7 C6 178.1(3)
C1 C6 C7 C8 -179.1(3)
C5 C4 C3 C2 -3.6(6)
C1 C2 C3 C4 2.5(6)
